data_7210811
loop_
_publ_author_name
'Zhao, Yi'
'Liang, Li-Li'
'Chen, Kai'
'Zhang, Ting'
'Xiao, Xin'
'Zhang, Yun-Qian'
'Tao, Zhu'
'Xue, Sai-Feng'
'Zhu, Qian-Jiang'

_publ_section_title
;
 Inorganic anion-aided coordination of lanthanide metal ions to
 cucurbituril and supramolecular self-assembly: potential applications in
 the separation of light lanthanides
;
_journal_issue 39
_journal_name_full CrystEngComm
_journal_page_first 7987
_journal_paper_doi 10.1039/c3ce40568k
_journal_volume 15
_journal_year 2013
_chemical_formula_sum 'C36 H92 Cd Cl5 Er N24 O40'
_chemical_formula_weight 1958.25
_chemical_name_systematic
;
?
;
_space_group_IT_number 2
_symmetry_cell_setting triclinic
_symmetry_space_group_name_Hall '-P 1'
_symmetry_space_group_name_H-M 'P -1'
_atom_sites_solution_hydrogens geom
_atom_sites_solution_primary direct
_atom_sites_solution_secondary difmap
_audit_creation_method SHELXL-97
_cell_angle_alpha 65.006(2)
_cell_angle_beta 81.067(2)
_cell_angle_gamma 81.602(2)
_cell_formula_units_Z 2
_cell_length_a 15.0779(8)
_cell_length_b 15.6080(8)
_cell_length_c 17.0335(9)
_cell_measurement_temperature 223(2)
_cell_volume 3574.6(3)
_computing_structure_refinement 'SHELXL-97 (Sheldrick, 1997)'
_diffrn_ambient_temperature 223(2)
_diffrn_measured_fraction_theta_full 0.980
_diffrn_measured_fraction_theta_max 0.980
_diffrn_measurement_device_type 'Bruker CCD Area Detector'
_diffrn_measurement_method '\f and \w scan'
_diffrn_radiation_monochromator graphite
_diffrn_radiation_source 'fine-focus sealed tube'
_diffrn_radiation_type MoK\a
_diffrn_radiation_wavelength 0.71073
_diffrn_reflns_av_R_equivalents 0.0457
_diffrn_reflns_av_sigmaI/netI 0.0513
_diffrn_reflns_limit_h_max 18
_diffrn_reflns_limit_h_min -18
_diffrn_reflns_limit_k_max 19
_diffrn_reflns_limit_k_min -19
_diffrn_reflns_limit_l_max 21
_diffrn_reflns_limit_l_min -17
_diffrn_reflns_number 41068
_diffrn_reflns_theta_full 26.00
_diffrn_reflns_theta_max 26.00
_diffrn_reflns_theta_min 1.33
_exptl_absorpt_coefficient_mu 1.763
_exptl_absorpt_correction_T_max 0.7306
_exptl_absorpt_correction_T_min 0.6770
_exptl_absorpt_correction_type multi-scan
_exptl_absorpt_process_details 'SADABS (Bruker, 2008)'
_exptl_crystal_colour colorless
_exptl_crystal_density_diffrn 1.819
_exptl_crystal_density_method 'not measured'
_exptl_crystal_description block
_exptl_crystal_F_000 1994
_exptl_crystal_size_max 0.24
_exptl_crystal_size_mid 0.21
_exptl_crystal_size_min 0.19
_platon_squeeze_details
;
;
_refine_diff_density_max 1.467
_refine_diff_density_min -1.237
_refine_diff_density_rms 0.099
_refine_ls_extinction_method none
_refine_ls_goodness_of_fit_ref 1.028
_refine_ls_hydrogen_treatment constr
_refine_ls_matrix_type full
_refine_ls_number_parameters 749
_refine_ls_number_reflns 13768
_refine_ls_number_restraints 0
_refine_ls_restrained_S_all 1.028
_refine_ls_R_factor_all 0.0470
_refine_ls_R_factor_gt 0.0404
_refine_ls_shift/su_max 0.004
_refine_ls_shift/su_mean 0.000
_refine_ls_structure_factor_coef Fsqd
_refine_ls_weighting_details 'calc w=1/[\s^2^(Fo^2^)+(0.0674P)^2^+0.0000P] where P=(Fo^2^+2Fc^2^)/3'
_refine_ls_weighting_scheme calc
_refine_ls_wR_factor_gt 0.1086
_refine_ls_wR_factor_ref 0.1133
_reflns_number_gt 11659
_reflns_number_total 13768
_reflns_threshold_expression >2sigma(I)
_cod_data_source_file c3ce40568k.txt
_cod_data_source_block p212
_cod_database_code 7210811

loop_
_symmetry_equiv_pos_as_xyz
'x, y, z'
'-x, -y, -z'

loop_
_atom_site_label
_atom_site_type_symbol
_atom_site_fract_x
_atom_site_fract_y
_atom_site_fract_z
_atom_site_U_iso_or_equiv
_atom_site_adp_type
_atom_site_occupancy
_atom_site_symmetry_multiplicity
_atom_site_calc_flag
_atom_site_refinement_flags
Cl5 Cl -0.01277(8) 0.80072(10) 0.54475(9) 0.0598(3) Uani 1 1 d .
O1W O 0.06515(18) 1.1315(2) 0.64412(18) 0.0377(7) Uani 1 1 d .
O2W O 0.2596(2) 1.2324(2) 0.61535(19) 0.0403(7) Uani 1 1 d .
O3W O 0.10363(19) 0.9819(2) 0.80254(18) 0.0394(7) Uani 1 1 d .
O4W O 0.36654(18) 1.0610(2) 0.66416(19) 0.0405(7) Uani 1 1 d .
Er1 Er 0.207406(11) 1.082301(12) 0.694511(10) 0.02727(7) Uani 1 1 d .
Cl1 Cl 0.62328(10) 0.47054(11) 0.80222(14) 0.0864(5) Uani 1 1 d .
Cl2 Cl 0.50968(10) 0.24412(12) 0.85127(13) 0.0847(5) Uani 1 1 d .
Cl3 Cl 0.4956(3) 0.3297(3) 1.04032(16) 0.261(3) Uani 1 1 d .
Cl4 Cl 0.35077(11) 0.47168(15) 0.83416(17) 0.1442(12) Uani 1 1 d .
Cd1 Cd 0.49271(3) 0.38536(3) 0.88651(3) 0.07149(15) Uani 1 1 d .
C1 C 0.1291(2) 1.2389(3) 0.7925(2) 0.0274(8) Uani 1 1 d .
C2 C 0.0673(3) 1.3460(3) 0.8518(2) 0.0317(8) Uani 1 1 d .
H2 H 0.0579 1.4154 0.8175 0.038 Uiso 1 1 calc R
C3 C 0.1658(3) 1.3139(3) 0.8733(3) 0.0326(8) Uani 1 1 d .
H3 H 0.2028 1.3682 0.8526 0.039 Uiso 1 1 calc R
C4 C 0.0683(3) 1.2704(3) 1.0033(3) 0.0380(10) Uani 1 1 d .
C5 C 0.2870(2) 1.2075(3) 0.8244(2) 0.0307(8) Uani 1 1 d .
H5A H 0.3014 1.2008 0.7690 0.037 Uiso 1 1 calc R
H5B H 0.3291 1.2489 0.8258 0.037 Uiso 1 1 calc R
C6 C 0.2321(3) 1.2266(3) 1.0190(3) 0.0419(10) Uani 1 1 d .
H6A H 0.2825 1.2658 0.9897 0.050 Uiso 1 1 calc R
H6B H 0.2143 1.2306 1.0753 0.050 Uiso 1 1 calc R
C7 C 0.2889(2) 1.0340(3) 0.8894(2) 0.0276(8) Uani 1 1 d .
C8 C 0.3289(3) 1.0995(3) 0.9779(2) 0.0317(8) Uani 1 1 d .
H8 H 0.3871 1.1259 0.9701 0.038 Uiso 1 1 calc R
C9 C 0.3376(3) 0.9909(3) 1.0247(3) 0.0325(9) Uani 1 1 d .
H9 H 0.4006 0.9654 1.0365 0.039 Uiso 1 1 calc R
C10 C 0.2379(3) 1.0549(3) 1.1096(3) 0.0356(9) Uani 1 1 d .
C11 C 0.3201(3) 0.8628(3) 0.9733(3) 0.0317(8) Uani 1 1 d .
H11A H 0.3254 0.8630 0.9152 0.038 Uiso 1 1 calc R
H11B H 0.3772 0.8337 0.9980 0.038 Uiso 1 1 calc R
C12 C 0.2700(3) 0.8814(3) 1.1760(2) 0.0354(9) Uani 1 1 d .
H12A H 0.3300 0.8470 1.1842 0.042 Uiso 1 1 calc R
H12B H 0.2471 0.8901 1.2295 0.042 Uiso 1 1 calc R
C13 C 0.1877(3) 0.7779(3) 0.9939(3) 0.0317(8) Uani 1 1 d .
C14 C 0.2427(3) 0.7610(3) 1.1210(2) 0.0303(8) Uani 1 1 d .
H14 H 0.2994 0.7230 1.1421 0.036 Uiso 1 1 calc R
C15 C 0.1643(3) 0.6978(3) 1.1453(3) 0.0323(9) Uani 1 1 d .
H15 H 0.1839 0.6299 1.1774 0.039 Uiso 1 1 calc R
C16 C 0.1298(3) 0.8049(3) 1.2110(2) 0.0308(8) Uani 1 1 d .
C17 C 0.0785(3) 0.6573(3) 1.0504(3) 0.0355(9) Uani 1 1 d .
H17A H 0.0925 0.6599 0.9913 0.043 Uiso 1 1 calc R
H17B H 0.0919 0.5915 1.0913 0.043 Uiso 1 1 calc R
C18 C 0.0204(3) 0.6872(3) 1.2474(2) 0.0317(8) Uani 1 1 d .
H18A H 0.0014 0.7060 1.2960 0.038 Uiso 1 1 calc R
H18B H 0.0364 0.6185 1.2721 0.038 Uiso 1 1 calc R
C19 C 0.2139(2) 1.0910(3) 0.4860(2) 0.0275(8) Uani 1 1 d .
C20 C 0.2203(2) 1.1112(3) 0.3431(2) 0.0324(9) Uani 1 1 d .
H20 H 0.1779 1.1556 0.3019 0.039 Uiso 1 1 calc R
C21 C 0.1791(3) 1.0174(3) 0.4034(2) 0.0294(8) Uani 1 1 d .
H21 H 0.1174 1.0169 0.3907 0.035 Uiso 1 1 calc R
C22 C 0.3104(3) 0.9857(3) 0.3228(3) 0.0336(9) Uani 1 1 d .
C23 C 0.1381(2) 0.9459(3) 0.5684(2) 0.0287(8) Uani 1 1 d .
H23A H 0.1116 0.9772 0.6069 0.034 Uiso 1 1 calc R
H23B H 0.0891 0.9216 0.5543 0.034 Uiso 1 1 calc R
C24 C 0.2339(3) 0.8457(3) 0.4284(3) 0.0378(9) Uani 1 1 d .
H24A H 0.2636 0.8160 0.3896 0.045 Uiso 1 1 calc R
H24B H 0.1699 0.8346 0.4389 0.045 Uiso 1 1 calc R
C25 C 0.2507(3) 0.8671(3) 0.6735(2) 0.0295(8) Uani 1 1 d .
C26 C 0.2231(3) 0.7840(3) 0.5951(3) 0.0331(9) Uani 1 1 d .
H26 H 0.1696 0.7492 0.6052 0.040 Uiso 1 1 calc R
C27 C 0.2922(2) 0.7256(3) 0.6590(3) 0.0306(8) Uani 1 1 d .
H27 H 0.2700 0.6651 0.7028 0.037 Uiso 1 1 calc R
C28 C 0.3548(3) 0.7515(3) 0.5173(3) 0.0376(9) Uani 1 1 d .
C29 C 0.3551(2) 0.7581(3) 0.7737(2) 0.0311(8) Uani 1 1 d .
H29A H 0.3303 0.7960 0.8069 0.037 Uiso 1 1 calc R
H29B H 0.3459 0.6916 0.8114 0.037 Uiso 1 1 calc R
C30 C 0.4511(3) 0.6493(3) 0.6315(3) 0.0341(9) Uani 1 1 d .
H30A H 0.4340 0.5923 0.6827 0.041 Uiso 1 1 calc R
H30B H 0.4798 0.6291 0.5856 0.041 Uiso 1 1 calc R
C31 C 0.4921(3) 0.8314(3) 0.7628(2) 0.0295(8) Uani 1 1 d .
C32 C 0.5126(2) 0.6923(3) 0.7380(2) 0.0301(8) Uani 1 1 d .
H32 H 0.5027 0.6289 0.7851 0.036 Uiso 1 1 calc R
C33 C 0.6058(3) 0.7241(3) 0.7372(2) 0.0306(8) Uani 1 1 d .
H33 H 0.6409 0.6753 0.7832 0.037 Uiso 1 1 calc R
C34 C 0.5959(3) 0.7171(3) 0.6042(2) 0.0310(8) Uani 1 1 d .
C35 C 0.6479(3) 0.8537(3) 0.7745(3) 0.0360(9) Uani 1 1 d .
H35A H 0.6156 0.8877 0.8089 0.043 Uiso 1 1 calc R
H35B H 0.6888 0.8031 0.8115 0.043 Uiso 1 1 calc R
C36 C 0.7418(3) 0.7547(3) 0.6239(3) 0.0327(9) Uani 1 1 d .
H36A H 0.7623 0.7363 0.5753 0.039 Uiso 1 1 calc R
H36B H 0.7769 0.7135 0.6724 0.039 Uiso 1 1 calc R
N1 N 0.0543(2) 1.2921(2) 0.8026(2) 0.0308(7) Uani 1 1 d .
N2 N 0.1956(2) 1.2522(2) 0.8280(2) 0.0305(7) Uani 1 1 d .
N3 N 0.0163(2) 1.3161(2) 0.9362(2) 0.0350(8) Uani 1 1 d .
N4 N 0.1565(2) 1.2653(3) 0.9664(2) 0.0387(8) Uani 1 1 d .
N5 N 0.2997(2) 1.1161(2) 0.8944(2) 0.0320(7) Uani 1 1 d .
N6 N 0.3063(2) 0.9598(2) 0.9650(2) 0.0311(7) Uani 1 1 d .
N7 N 0.2625(2) 1.1290(2) 1.0342(2) 0.0359(8) Uani 1 1 d .
N8 N 0.2783(2) 0.9736(2) 1.1049(2) 0.0335(7) Uani 1 1 d .
N9 N 0.2492(2) 0.8059(2) 1.0270(2) 0.0317(7) Uani 1 1 d .
N10 N 0.1367(2) 0.7167(2) 1.0615(2) 0.0338(7) Uani 1 1 d .
N11 N 0.2116(2) 0.8249(2) 1.1632(2) 0.0336(7) Uani 1 1 d .
N12 N 0.0992(2) 0.7339(2) 1.1988(2) 0.0309(7) Uani 1 1 d .
N13 N 0.2393(2) 1.1481(2) 0.40241(19) 0.0298(7) Uani 1 1 d .
N14 N 0.1799(2) 1.0155(2) 0.4886(2) 0.0332(7) Uani 1 1 d .
N15 N 0.3000(2) 1.0819(2) 0.2983(2) 0.0337(7) Uani 1 1 d .
N16 N 0.2417(2) 0.9464(2) 0.3854(2) 0.0344(7) Uani 1 1 d .
N17 N 0.2002(2) 0.8678(2) 0.6135(2) 0.0324(7) Uani 1 1 d .
N18 N 0.3064(2) 0.7879(2) 0.6989(2) 0.0290(7) Uani 1 1 d .
N19 N 0.2729(2) 0.8002(3) 0.5105(2) 0.0378(8) Uani 1 1 d .
N20 N 0.3709(2) 0.7099(2) 0.6023(2) 0.0346(7) Uani 1 1 d .
N21 N 0.4504(2) 0.7674(2) 0.7519(2) 0.0303(7) Uani 1 1 d .
N22 N 0.5832(2) 0.8112(2) 0.7508(2) 0.0313(7) Uani 1 1 d .
N23 N 0.5156(2) 0.6928(2) 0.6533(2) 0.0334(7) Uani 1 1 d .
N24 N 0.6486(2) 0.7386(2) 0.6503(2) 0.0319(7) Uani 1 1 d .
O1 O 0.13503(17) 1.18441(19) 0.75538(17) 0.0332(6) Uani 1 1 d .
O2 O 0.26849(19) 1.0270(2) 0.82557(17) 0.0359(6) Uani 1 1 d .
O3 O 0.1822(2) 0.8024(2) 0.91596(18) 0.0417(7) Uani 1 1 d .
O4 O 0.0434(2) 1.2420(3) 1.0799(2) 0.0527(8) Uani 1 1 d .
O5 O 0.1895(2) 1.0612(2) 1.17191(19) 0.0437(7) Uani 1 1 d .
O6 O 0.0910(2) 0.8437(2) 1.2583(2) 0.0438(7) Uani 1 1 d .
O7 O 0.22076(18) 1.1071(2) 0.54948(16) 0.0333(6) Uani 1 1 d .
O8 O 0.2443(2) 0.93017(19) 0.69998(17) 0.0364(6) Uani 1 1 d .
O9 O 0.45476(19) 0.8976(2) 0.77981(18) 0.0364(6) Uani 1 1 d .
O10 O 0.3698(2) 0.9422(2) 0.2924(2) 0.0446(7) Uani 1 1 d .
O11 O 0.4059(2) 0.7425(3) 0.4569(2) 0.0524(8) Uani 1 1 d .
O12 O 0.6175(2) 0.7176(2) 0.53135(19) 0.0429(7) Uani 1 1 d .

loop_
_atom_site_aniso_label
_atom_site_aniso_U_11
_atom_site_aniso_U_22
_atom_site_aniso_U_33
_atom_site_aniso_U_23
_atom_site_aniso_U_13
_atom_site_aniso_U_12
Cl5 0.0436(6) 0.0746(8) 0.0620(8) -0.0248(7) -0.0190(6) -0.0033(6)
O1W 0.0266(14) 0.0567(18) 0.0324(15) -0.0222(14) -0.0057(12) 0.0039(12)
O2W 0.0443(17) 0.0391(16) 0.0362(16) -0.0162(13) 0.0076(13) -0.0101(13)
O3W 0.0337(15) 0.0467(17) 0.0351(16) -0.0158(13) 0.0033(12) -0.0055(13)
O4W 0.0283(14) 0.0528(18) 0.0355(16) -0.0146(14) 0.0009(12) -0.0038(13)
Er1 0.02614(10) 0.03480(11) 0.02242(10) -0.01398(7) -0.00189(7) -0.00094(7)
Cl1 0.0476(8) 0.0532(8) 0.1422(16) -0.0301(9) 0.0053(9) -0.0025(6)
Cl2 0.0429(7) 0.0770(10) 0.1239(15) -0.0254(10) -0.0176(8) -0.0137(7)
Cl3 0.355(6) 0.244(4) 0.0502(13) 0.0077(18) -0.007(2) 0.154(4)
Cl4 0.0399(8) 0.0982(14) 0.170(2) 0.0554(14) 0.0082(10) 0.0028(8)
Cd1 0.0531(2) 0.0620(3) 0.0607(3) 0.0091(2) -0.00185(19) 0.00016(19)
C1 0.0260(18) 0.0332(19) 0.0215(18) -0.0103(15) 0.0029(15) -0.0064(15)
C2 0.034(2) 0.033(2) 0.029(2) -0.0136(16) -0.0029(16) -0.0028(16)
C3 0.032(2) 0.034(2) 0.034(2) -0.0151(17) -0.0001(17) -0.0088(16)
C4 0.045(2) 0.038(2) 0.039(2) -0.0230(19) -0.004(2) -0.0031(18)
C5 0.0282(19) 0.041(2) 0.0251(19) -0.0140(17) 0.0021(15) -0.0125(16)
C6 0.044(2) 0.054(3) 0.041(2) -0.028(2) -0.010(2) -0.009(2)
C7 0.0211(17) 0.035(2) 0.0262(19) -0.0131(16) -0.0024(15) -0.0010(15)
C8 0.0242(19) 0.047(2) 0.026(2) -0.0130(17) -0.0077(15) -0.0102(16)
C9 0.0253(19) 0.049(2) 0.029(2) -0.0194(18) -0.0052(16) -0.0052(17)
C10 0.026(2) 0.055(3) 0.032(2) -0.024(2) -0.0094(17) -0.0004(18)
C11 0.0274(19) 0.037(2) 0.030(2) -0.0130(17) -0.0003(16) -0.0040(16)
C12 0.038(2) 0.046(2) 0.0219(19) -0.0118(17) -0.0057(17) -0.0082(18)
C13 0.0284(19) 0.034(2) 0.032(2) -0.0144(17) 0.0016(16) -0.0024(16)
C14 0.0251(19) 0.039(2) 0.0251(19) -0.0121(16) -0.0038(15) 0.0017(16)
C15 0.032(2) 0.0312(19) 0.031(2) -0.0122(16) -0.0027(16) 0.0035(16)
C16 0.0270(19) 0.040(2) 0.0233(19) -0.0106(16) -0.0009(15) -0.0049(16)
C17 0.034(2) 0.040(2) 0.039(2) -0.0243(19) 0.0039(18) -0.0072(17)
C18 0.035(2) 0.035(2) 0.0239(19) -0.0118(16) -0.0051(16) -0.0007(16)
C19 0.0194(17) 0.0330(19) 0.031(2) -0.0139(16) -0.0030(15) -0.0022(14)
C20 0.0240(19) 0.047(2) 0.028(2) -0.0164(18) -0.0055(16) 0.0007(16)
C21 0.0261(19) 0.038(2) 0.0266(19) -0.0130(16) -0.0055(15) -0.0063(16)
C22 0.031(2) 0.049(2) 0.031(2) -0.0231(19) -0.0078(17) -0.0048(18)
C23 0.0218(18) 0.0325(19) 0.031(2) -0.0129(16) 0.0022(15) -0.0054(15)
C24 0.041(2) 0.046(2) 0.034(2) -0.0215(19) -0.0068(18) -0.0104(19)
C25 0.0292(19) 0.0319(19) 0.0250(19) -0.0093(16) 0.0007(16) -0.0067(15)
C26 0.032(2) 0.041(2) 0.028(2) -0.0168(17) 0.0028(16) -0.0084(17)
C27 0.0246(19) 0.038(2) 0.032(2) -0.0173(17) -0.0007(16) -0.0025(16)
C28 0.036(2) 0.043(2) 0.040(2) -0.023(2) -0.0009(19) -0.0034(18)
C29 0.0273(19) 0.038(2) 0.029(2) -0.0153(17) 0.0033(16) -0.0065(16)
C30 0.034(2) 0.032(2) 0.038(2) -0.0177(18) 0.0020(17) -0.0020(16)
C31 0.030(2) 0.037(2) 0.0169(17) -0.0059(15) -0.0062(15) -0.0016(16)
C32 0.0277(19) 0.0287(19) 0.0255(19) -0.0048(15) -0.0009(15) 0.0010(15)
C33 0.0292(19) 0.034(2) 0.0226(19) -0.0066(16) -0.0022(15) -0.0012(16)
C34 0.0278(19) 0.033(2) 0.028(2) -0.0098(16) -0.0004(16) -0.0023(15)
C35 0.031(2) 0.057(3) 0.025(2) -0.0208(19) -0.0029(16) -0.0068(18)
C36 0.0255(19) 0.039(2) 0.033(2) -0.0162(18) -0.0017(16) 0.0023(16)
N1 0.0309(17) 0.0343(17) 0.0300(17) -0.0167(14) -0.0038(14) 0.0003(14)
N2 0.0299(17) 0.0355(17) 0.0291(17) -0.0156(14) -0.0012(14) -0.0066(13)
N3 0.0347(18) 0.0437(19) 0.0294(18) -0.0184(15) 0.0012(14) -0.0061(15)
N4 0.038(2) 0.049(2) 0.0327(19) -0.0205(16) -0.0066(15) -0.0020(16)
N5 0.0308(17) 0.0398(18) 0.0263(17) -0.0130(14) -0.0072(14) -0.0025(14)
N6 0.0342(18) 0.0375(18) 0.0248(16) -0.0149(14) -0.0074(14) -0.0015(14)
N7 0.0376(19) 0.0415(19) 0.0330(19) -0.0185(16) -0.0038(15) -0.0065(15)
N8 0.0345(18) 0.0393(18) 0.0272(17) -0.0136(14) 0.0001(14) -0.0081(14)
N9 0.0343(18) 0.0358(17) 0.0244(16) -0.0112(14) -0.0004(14) -0.0074(14)
N10 0.0384(19) 0.0380(18) 0.0271(17) -0.0157(15) -0.0016(14) -0.0043(15)
N11 0.0299(17) 0.0442(19) 0.0293(17) -0.0181(15) -0.0017(14) -0.0031(14)
N12 0.0271(16) 0.0382(18) 0.0286(17) -0.0158(14) -0.0003(13) -0.0029(13)
N13 0.0296(17) 0.0390(18) 0.0195(15) -0.0108(13) -0.0028(13) -0.0025(14)
N14 0.0363(18) 0.0398(18) 0.0235(16) -0.0133(14) -0.0026(14) -0.0030(14)
N15 0.0291(17) 0.049(2) 0.0306(18) -0.0232(16) -0.0006(14) -0.0082(15)
N16 0.0312(17) 0.0425(19) 0.0345(18) -0.0214(16) -0.0017(15) -0.0028(14)
N17 0.0316(17) 0.0357(17) 0.0325(18) -0.0155(15) -0.0040(14) -0.0062(14)
N18 0.0275(16) 0.0325(16) 0.0287(17) -0.0138(14) 0.0001(13) -0.0074(13)
N19 0.0382(19) 0.049(2) 0.0289(18) -0.0187(16) -0.0051(15) 0.0002(16)
N20 0.0311(17) 0.0430(19) 0.0303(18) -0.0176(15) 0.0026(14) -0.0033(14)
N21 0.0271(16) 0.0341(17) 0.0316(17) -0.0162(14) -0.0019(13) -0.0010(13)
N22 0.0275(16) 0.0378(18) 0.0307(17) -0.0155(14) -0.0027(14) -0.0054(14)
N23 0.0299(17) 0.0394(18) 0.0326(18) -0.0174(15) 0.0007(14) -0.0036(14)
N24 0.0285(17) 0.0397(18) 0.0297(17) -0.0166(15) 0.0010(14) -0.0065(14)
O1 0.0307(14) 0.0427(15) 0.0319(15) -0.0218(13) -0.0037(12) 0.0010(12)
O2 0.0390(16) 0.0436(16) 0.0294(15) -0.0188(13) -0.0118(12) 0.0038(12)
O3 0.0466(18) 0.0528(18) 0.0271(15) -0.0172(13) -0.0021(13) -0.0083(14)
O4 0.057(2) 0.069(2) 0.0299(17) -0.0209(16) -0.0006(15) -0.0016(17)
O5 0.0428(17) 0.0588(19) 0.0333(16) -0.0235(15) -0.0005(13) -0.0049(14)
O6 0.0414(17) 0.0570(19) 0.0448(18) -0.0336(16) 0.0052(14) -0.0104(14)
O7 0.0352(15) 0.0457(16) 0.0225(14) -0.0185(12) -0.0030(11) 0.0005(12)
O8 0.0485(17) 0.0355(15) 0.0306(15) -0.0192(12) -0.0032(13) -0.0028(13)
O9 0.0363(15) 0.0388(15) 0.0361(15) -0.0185(13) -0.0047(12) 0.0017(12)
O10 0.0398(17) 0.0560(19) 0.0490(19) -0.0343(16) 0.0027(14) -0.0054(14)
O11 0.0444(18) 0.079(2) 0.0380(18) -0.0330(17) 0.0032(15) 0.0025(16)
O12 0.0394(16) 0.0622(19) 0.0334(16) -0.0273(15) 0.0050(13) -0.0087(14)

loop_
_atom_type_symbol
_atom_type_description
_atom_type_scat_dispersion_real
_atom_type_scat_dispersion_imag
_atom_type_scat_source
C C 0.0033 0.0016 'International Tables Vol C Tables 4.2.6.8 and 6.1.1.4'
H H 0.0000 0.0000 'International Tables Vol C Tables 4.2.6.8 and 6.1.1.4'
N N 0.0061 0.0033 'International Tables Vol C Tables 4.2.6.8 and 6.1.1.4'
O O 0.0106 0.0060 'International Tables Vol C Tables 4.2.6.8 and 6.1.1.4'
Cl Cl 0.1484 0.1585 'International Tables Vol C Tables 4.2.6.8 and 6.1.1.4'
Cd Cd -0.8075 1.2024 'International Tables Vol C Tables 4.2.6.8 and 6.1.1.4'
Er Er -0.2586 4.9576 'International Tables Vol C Tables 4.2.6.8 and 6.1.1.4'

loop_
_geom_angle_atom_site_label_1
_geom_angle_atom_site_label_2
_geom_angle_atom_site_label_3
_geom_angle
_geom_angle_site_symmetry_1
_geom_angle_site_symmetry_3
O1 Er1 O2 77.24(9) . .
O1 Er1 O7 127.05(9) . .
O2 Er1 O7 150.38(10) . .
O1 Er1 O8 150.84(10) . .
O2 Er1 O8 86.67(9) . .
O7 Er1 O8 77.02(9) . .
O1 Er1 O1W 72.64(9) . .
O2 Er1 O1W 137.86(10) . .
O7 Er1 O1W 71.21(9) . .
O8 Er1 O1W 106.07(10) . .
O1 Er1 O2W 70.98(10) . .
O2 Er1 O2W 104.02(10) . .
O7 Er1 O2W 73.91(10) . .
O8 Er1 O2W 137.33(10) . .
O1W Er1 O2W 93.35(11) . .
O1 Er1 O4W 124.20(10) . .
O2 Er1 O4W 72.80(10) . .
O7 Er1 O4W 78.66(10) . .
O8 Er1 O4W 71.98(11) . .
O1W Er1 O4W 149.27(10) . .
O2W Er1 O4W 72.19(10) . .
O1 Er1 O3W 79.62(10) . .
O2 Er1 O3W 73.38(10) . .
O7 Er1 O3W 123.07(10) . .
O8 Er1 O3W 72.48(10) . .
O1W Er1 O3W 72.76(10) . .
O2W Er1 O3W 150.18(10) . .
O4W Er1 O3W 131.60(10) . .
Cl3 Cd1 Cl4 114.10(12) . .
Cl3 Cd1 Cl1 112.96(16) . .
Cl4 Cd1 Cl1 112.56(6) . .
Cl3 Cd1 Cl2 107.74(13) . .
Cl4 Cd1 Cl2 105.22(9) . .
Cl1 Cd1 Cl2 103.21(6) . .
O1 C1 N1 124.4(4) . .
O1 C1 N2 125.2(3) . .
N1 C1 N2 110.4(3) . .
N3 C2 N1 113.6(3) . .
N3 C2 C3 103.5(3) . .
N1 C2 C3 102.8(3) . .
N3 C2 H2 112.1 . .
N1 C2 H2 112.1 . .
C3 C2 H2 112.1 . .
N4 C3 N2 114.3(3) . .
N4 C3 C2 103.1(3) . .
N2 C3 C2 102.6(3) . .
N4 C3 H3 112.0 . .
N2 C3 H3 112.0 . .
C2 C3 H3 112.0 . .
O4 C4 N3 127.0(4) . .
O4 C4 N4 126.2(4) . .
N3 C4 N4 106.8(4) . .
N5 C5 N2 113.1(3) . .
N5 C5 H5A 109.0 . .
N2 C5 H5A 109.0 . .
N5 C5 H5B 109.0 . .
N2 C5 H5B 109.0 . .
H5A C5 H5B 107.8 . .
N7 C6 N4 113.7(3) . .
N7 C6 H6A 108.8 . .
N4 C6 H6A 108.8 . .
N7 C6 H6B 108.8 . .
N4 C6 H6B 108.8 . .
H6A C6 H6B 107.7 . .
O2 C7 N6 124.6(4) . .
O2 C7 N5 125.7(3) . .
N6 C7 N5 109.7(3) . .
N7 C8 N5 114.9(3) . .
N7 C8 C9 103.8(3) . .
N5 C8 C9 102.8(3) . .
N7 C8 H8 111.6 . .
N5 C8 H8 111.6 . .
C9 C8 H8 111.6 . .
N8 C9 N6 114.4(3) . .
N8 C9 C8 102.8(3) . .
N6 C9 C8 104.0(3) . .
N8 C9 H9 111.7 . .
N6 C9 H9 111.7 . .
C8 C9 H9 111.7 . .
O5 C10 N7 125.6(4) . .
O5 C10 N8 126.0(4) . .
N7 C10 N8 108.4(3) . .
N9 C11 N6 113.5(3) . .
N9 C11 H11A 108.9 . .
N6 C11 H11A 108.9 . .
N9 C11 H11B 108.9 . .
N6 C11 H11B 108.9 . .
H11A C11 H11B 107.7 . .
N11 C12 N8 113.9(3) . .
N11 C12 H12A 108.8 . .
N8 C12 H12A 108.8 . .
N11 C12 H12B 108.8 . .
N8 C12 H12B 108.8 . .
H12A C12 H12B 107.7 . .
O3 C13 N10 126.8(4) . .
O3 C13 N9 125.1(4) . .
N10 C13 N9 108.2(3) . .
N9 C14 N11 114.5(3) . .
N9 C14 C15 103.4(3) . .
N11 C14 C15 103.5(3) . .
N9 C14 H14 111.6 . .
N11 C14 H14 111.6 . .
C15 C14 H14 111.6 . .
N10 C15 N12 114.5(3) . .
N10 C15 C14 102.9(3) . .
N12 C15 C14 103.3(3) . .
N10 C15 H15 111.8 . .
N12 C15 H15 111.8 . .
C14 C15 H15 111.8 . .
O6 C16 N12 125.9(4) . .
O6 C16 N11 125.6(4) . .
N12 C16 N11 108.5(3) . .
N3 C17 N10 114.2(3) 2_577 .
N3 C17 H17A 108.7 2_577 .
N10 C17 H17A 108.7 . .
N3 C17 H17B 108.7 2_577 .
N10 C17 H17B 108.7 . .
H17A C17 H17B 107.6 . .
N12 C18 N1 114.4(3) . 2_577
N12 C18 H18A 108.7 . .
N1 C18 H18A 108.7 2_577 .
N12 C18 H18B 108.7 . .
N1 C18 H18B 108.7 2_577 .
H18A C18 H18B 107.6 . .
O7 C19 N14 125.6(4) . .
O7 C19 N13 124.9(3) . .
N14 C19 N13 109.4(3) . .
N13 C20 N15 113.8(3) . .
N13 C20 C21 103.7(3) . .
N15 C20 C21 103.9(3) . .
N13 C20 H20 111.7 . .
N15 C20 H20 111.7 . .
C21 C20 H20 111.7 . .
N14 C21 N16 114.6(3) . .
N14 C21 C20 102.4(3) . .
N16 C21 C20 103.2(3) . .
N14 C21 H21 112.0 . .
N16 C21 H21 112.0 . .
C20 C21 H21 112.0 . .
O10 C22 N15 125.9(4) . .
O10 C22 N16 125.7(4) . .
N15 C22 N16 108.4(3) . .
N17 C23 N14 112.9(3) . .
N17 C23 H23A 109.0 . .
N14 C23 H23A 109.0 . .
N17 C23 H23B 109.0 . .
N14 C23 H23B 109.0 . .
H23A C23 H23B 107.8 . .
N16 C24 N19 113.7(3) . .
N16 C24 H24A 108.8 . .
N19 C24 H24A 108.8 . .
N16 C24 H24B 108.8 . .
N19 C24 H24B 108.8 . .
H24A C24 H24B 107.7 . .
O8 C25 N18 126.1(4) . .
O8 C25 N17 124.4(4) . .
N18 C25 N17 109.4(3) . .
N17 C26 N19 115.1(3) . .
N17 C26 C27 102.8(3) . .
N19 C26 C27 103.4(3) . .
N17 C26 H26 111.6 . .
N19 C26 H26 111.6 . .
C27 C26 H26 111.6 . .
N18 C27 N20 113.6(3) . .
N18 C27 C26 103.7(3) . .
N20 C27 C26 103.2(3) . .
N18 C27 H27 111.9 . .
N20 C27 H27 111.9 . .
C26 C27 H27 111.9 . .
O11 C28 N19 125.8(4) . .
O11 C28 N20 124.9(4) . .
N19 C28 N20 109.2(3) . .
N21 C29 N18 113.4(3) . .
N21 C29 H29A 108.9 . .
N18 C29 H29A 108.9 . .
N21 C29 H29B 108.9 . .
N18 C29 H29B 108.9 . .
H29A C29 H29B 107.7 . .
N23 C30 N20 114.1(3) . .
N23 C30 H30A 108.7 . .
N20 C30 H30A 108.7 . .
N23 C30 H30B 108.7 . .
N20 C30 H30B 108.7 . .
H30A C30 H30B 107.6 . .
O9 C31 N21 125.6(4) . .
O9 C31 N22 125.6(4) . .
N21 C31 N22 108.8(3) . .
N23 C32 N21 114.4(3) . .
N23 C32 C33 103.7(3) . .
N21 C32 C33 101.9(3) . .
N23 C32 H32 112.0 . .
N21 C32 H32 112.0 . .
C33 C32 H32 112.0 . .
N24 C33 N22 114.0(3) . .
N24 C33 C32 102.7(3) . .
N22 C33 C32 103.8(3) . .
N24 C33 H33 111.9 . .
N22 C33 H33 111.9 . .
C32 C33 H33 111.9 . .
O12 C34 N24 125.9(4) . .
O12 C34 N23 125.7(4) . .
N24 C34 N23 108.4(3) . .
N15 C35 N22 113.9(3) 2_676 .
N15 C35 H35A 108.8 2_676 .
N22 C35 H35A 108.8 . .
N15 C35 H35B 108.8 2_676 .
N22 C35 H35B 108.8 . .
H35A C35 H35B 107.7 . .
N24 C36 N13 114.2(3) . 2_676
N24 C36 H36A 108.7 . .
N13 C36 H36A 108.7 2_676 .
N24 C36 H36B 108.7 . .
N13 C36 H36B 108.7 2_676 .
H36A C36 H36B 107.6 . .
C1 N1 C18 123.1(3) . 2_577
C1 N1 C2 111.7(3) . .
C18 N1 C2 123.3(3) 2_577 .
C1 N2 C3 112.3(3) . .
C1 N2 C5 123.7(3) . .
C3 N2 C5 123.9(3) . .
C4 N3 C2 113.3(3) . .
C4 N3 C17 122.5(3) . 2_577
C2 N3 C17 123.6(3) . 2_577
C4 N4 C3 113.0(3) . .
C4 N4 C6 122.1(4) . .
C3 N4 C6 124.2(4) . .
C7 N5 C5 123.3(3) . .
C7 N5 C8 112.0(3) . .
C5 N5 C8 124.7(3) . .
C7 N6 C11 122.5(3) . .
C7 N6 C9 111.2(3) . .
C11 N6 C9 123.4(3) . .
C10 N7 C8 112.2(3) . .
C10 N7 C6 122.3(4) . .
C8 N7 C6 125.1(4) . .
C10 N8 C12 122.9(3) . .
C10 N8 C9 112.4(3) . .
C12 N8 C9 124.4(3) . .
C13 N9 C11 122.8(3) . .
C13 N9 C14 112.5(3) . .
C11 N9 C14 124.1(3) . .
C13 N10 C15 113.0(3) . .
C13 N10 C17 122.6(3) . .
C15 N10 C17 122.4(3) . .
C16 N11 C12 122.0(3) . .
C16 N11 C14 112.2(3) . .
C12 N11 C14 123.2(3) . .
C16 N12 C18 123.4(3) . .
C16 N12 C15 112.3(3) . .
C18 N12 C15 123.2(3) . .
C19 N13 C36 122.5(3) . 2_676
C19 N13 C20 111.7(3) . .
C36 N13 C20 123.6(3) 2_676 .
C19 N14 C21 112.8(3) . .
C19 N14 C23 122.6(3) . .
C21 N14 C23 124.2(3) . .
C22 N15 C35 123.1(3) . 2_676
C22 N15 C20 112.2(3) . .
C35 N15 C20 123.7(3) 2_676 .
C22 N16 C24 123.2(3) . .
C22 N16 C21 112.4(3) . .
C24 N16 C21 124.4(3) . .
C25 N17 C23 123.8(3) . .
C25 N17 C26 111.9(3) . .
C23 N17 C26 124.1(3) . .
C25 N18 C29 122.0(3) . .
C25 N18 C27 111.9(3) . .
C29 N18 C27 124.0(3) . .
C28 N19 C24 121.8(4) . .
C28 N19 C26 112.3(3) . .
C24 N19 C26 124.6(3) . .
C28 N20 C30 122.8(3) . .
C28 N20 C27 111.4(3) . .
C30 N20 C27 125.4(3) . .
C31 N21 C29 123.3(3) . .
C31 N21 C32 113.4(3) . .
C29 N21 C32 121.4(3) . .
C31 N22 C35 123.1(3) . .
C31 N22 C33 111.9(3) . .
C35 N22 C33 122.6(3) . .
C34 N23 C30 122.8(3) . .
C34 N23 C32 112.8(3) . .
C30 N23 C32 122.7(3) . .
C34 N24 C36 123.7(3) . .
C34 N24 C33 112.4(3) . .
C36 N24 C33 122.8(3) . .
C1 O1 Er1 156.2(3) . .
C7 O2 Er1 154.5(3) . .
C19 O7 Er1 157.5(3) . .
C25 O8 Er1 155.9(3) . .

loop_
_geom_bond_atom_site_label_1
_geom_bond_atom_site_label_2
_geom_bond_distance
_geom_bond_site_symmetry_2
O1W Er1 2.337(3) .
O2W Er1 2.338(3) .
O3W Er1 2.382(3) .
O4W Er1 2.379(3) .
Er1 O1 2.312(2) .
Er1 O2 2.314(3) .
Er1 O7 2.314(2) .
Er1 O8 2.324(3) .
Cl1 Cd1 2.4451(16) .
Cl2 Cd1 2.488(2) .
Cl3 Cd1 2.392(3) .
Cl4 Cd1 2.4343(17) .
C1 O1 1.243(4) .
C1 N1 1.333(5) .
C1 N2 1.330(5) .
C2 N3 1.439(5) .
C2 N1 1.464(5) .
C2 C3 1.544(5) .
C2 H2 0.9900 .
C3 N4 1.434(5) .
C3 N2 1.455(5) .
C3 H3 0.9900 .
C4 O4 1.204(5) .
C4 N3 1.362(5) .
C4 N4 1.386(5) .
C5 N5 1.431(5) .
C5 N2 1.455(5) .
C5 H5A 0.9800 .
C5 H5B 0.9800 .
C6 N7 1.449(6) .
C6 N4 1.457(5) .
C6 H6A 0.9800 .
C6 H6B 0.9800 .
C7 O2 1.225(4) .
C7 N6 1.351(5) .
C7 N5 1.355(5) .
C8 N7 1.441(5) .
C8 N5 1.460(5) .
C8 C9 1.533(6) .
C8 H8 0.9900 .
C9 N8 1.454(5) .
C9 N6 1.459(5) .
C9 H9 0.9900 .
C10 O5 1.223(5) .
C10 N7 1.358(6) .
C10 N8 1.355(5) .
C11 N9 1.434(5) .
C11 N6 1.447(5) .
C11 H11A 0.9800 .
C11 H11B 0.9800 .
C12 N11 1.432(5) .
C12 N8 1.444(5) .
C12 H12A 0.9800 .
C12 H12B 0.9800 .
C13 O3 1.230(5) .
C13 N10 1.355(5) .
C13 N9 1.363(5) .
C14 N9 1.445(5) .
C14 N11 1.447(5) .
C14 C15 1.544(6) .
C14 H14 0.9900 .
C15 N10 1.446(5) .
C15 N12 1.450(5) .
C15 H15 0.9900 .
C16 O6 1.233(5) .
C16 N12 1.364(5) .
C16 N11 1.367(5) .
C17 N3 1.439(5) 2_577
C17 N10 1.451(5) .
C17 H17A 0.9800 .
C17 H17B 0.9800 .
C18 N12 1.437(5) .
C18 N1 1.435(5) 2_577
C18 H18A 0.9800 .
C18 H18B 0.9800 .
C19 O7 1.231(4) .
C19 N14 1.335(5) .
C19 N13 1.351(5) .
C20 N13 1.436(5) .
C20 N15 1.444(5) .
C20 C21 1.543(6) .
C20 H20 0.9900 .
C21 N14 1.440(5) .
C21 N16 1.450(5) .
C21 H21 0.9900 .
C22 O10 1.228(5) .
C22 N15 1.369(5) .
C22 N16 1.369(5) .
C23 N17 1.434(5) .
C23 N14 1.453(5) .
C23 H23A 0.9800 .
C23 H23B 0.9800 .
C24 N16 1.441(6) .
C24 N19 1.449(5) .
C24 H24A 0.9800 .
C24 H24B 0.9800 .
C25 O8 1.231(5) .
C25 N18 1.334(5) .
C25 N17 1.361(5) .
C26 N17 1.452(5) .
C26 N19 1.455(5) .
C26 C27 1.529(5) .
C26 H26 0.9900 .
C27 N18 1.454(5) .
C27 N20 1.470(5) .
C27 H27 0.9900 .
C28 O11 1.231(5) .
C28 N19 1.346(5) .
C28 N20 1.358(5) .
C29 N21 1.439(5) .
C29 N18 1.439(5) .
C29 H29A 0.9800 .
C29 H29B 0.9800 .
C30 N23 1.437(5) .
C30 N20 1.435(5) .
C30 H30A 0.9800 .
C30 H30B 0.9800 .
C31 O9 1.225(5) .
C31 N21 1.343(5) .
C31 N22 1.367(5) .
C32 N23 1.433(5) .
C32 N21 1.468(5) .
C32 C33 1.555(5) .
C32 H32 0.9900 .
C33 N24 1.456(5) .
C33 N22 1.457(5) .
C33 H33 0.9900 .
C34 O12 1.230(5) .
C34 N24 1.363(5) .
C34 N23 1.365(5) .
C35 N15 1.429(5) 2_676
C35 N22 1.446(5) .
C35 H35A 0.9800 .
C35 H35B 0.9800 .
C36 N24 1.433(5) .
C36 N13 1.448(5) 2_676
C36 H36A 0.9800 .
C36 H36B 0.9800 .
N1 C18 1.435(5) 2_577
N3 C17 1.439(5) 2_577
N13 C36 1.448(5) 2_676
N15 C35 1.429(5) 2_676

loop_
_platon_squeeze_void_nr
_platon_squeeze_void_average_x
_platon_squeeze_void_average_y
_platon_squeeze_void_average_z
_platon_squeeze_void_volume
_platon_squeeze_void_count_electrons
_platon_squeeze_void_content
1 0.000 0.000 0.000 96 38 ' '
2 -0.048 0.500 0.270 1089 393 ' '
3 0.500 1.000 0.500 94 41 ' '
